data_7034245
loop_
_publ_author_name
'Chakraborty, Subrata'
'Blacque, Olivier'
'Berke, Heinz'

_publ_section_title
;
 Ligand assisted carbon dioxide activation and hydrogenation using
 molybdenum and tungsten amides.
;
_journal_issue 14
_journal_name_full 'Dalton transactions (Cambridge, England : 2003)'
_journal_page_first 6560
_journal_page_last 6570
_journal_paper_doi 10.1039/c5dt00278h
_journal_volume 44
_journal_year 2015
_chemical_formula_moiety 'C16 H37 Cl2 N2 O P2 W'
_chemical_formula_sum 'C16 H37 Cl2 N2 O P2 W'
_chemical_formula_weight 590.16
_chemical_name_systematic
'(2-[bis(1-methylethyl)phosphanyl-\k<i>P</i>]-<i>N</i>-{2-[bis(1-methylethyl)phosphanyl-\k<i>P</i>]ethyl}ethanamine-\k<i>N</i>)(dichloro)(nitrosyl)tungsten  '
_space_group_IT_number 19
_symmetry_cell_setting orthorhombic
_symmetry_space_group_name_Hall 'P 2ac 2ab'
_symmetry_space_group_name_H-M 'P 21 21 21'
_atom_sites_solution_hydrogens geom
_atom_sites_solution_primary direct
_atom_sites_solution_secondary difmap
_audit_creation_method SHELXL-97
_audit_update_record
;
2013-09-11 deposited with the CCDC.
2015-03-02 downloaded from the CCDC.
;
_cell_angle_alpha 90.00
_cell_angle_beta 90.00
_cell_angle_gamma 90.00
_cell_formula_units_Z 4
_cell_length_a 7.4129(1)
_cell_length_b 13.2003(2)
_cell_length_c 23.8800(5)
_cell_measurement_reflns_used 7811
_cell_measurement_temperature 183(2)
_cell_measurement_theta_max 30.77
_cell_measurement_theta_min 2.74
_cell_volume 2336.72(7)
_computing_cell_refinement
;
CrysAlisPro, Oxford Diffraction Ltd.,
Version 1.171.33.41 (release 06-05-2009 CrysAlis171 .NET)
(compiled May  6 2009,17:20:42)
;
_computing_data_collection
;
CrysAlisPro, Oxford Diffraction Ltd.,
Version 1.171.33.41 (release 06-05-2009 CrysAlis171 .NET)
(compiled May  6 2009,17:20:42)
;
_computing_data_reduction
;
CrysAlisPro, Oxford Diffraction Ltd.,
Version 1.171.33.41 (release 06-05-2009 CrysAlis171 .NET)
(compiled May  6 2009,17:20:42)
;
_computing_molecular_graphics
; ORTEP-3 for Windows, Version 2.01.
  Farrugia, L. J. (1997). J. Appl. Cryst. 30, 565.
;
_computing_publication_material
; WinGX -- An integrated system of Windows programs for the solution,
 refinment and analysis of single crystal X-ray diffraction data,
 Version 1.80.00.
 Farrugia, L. J. (1999). J. Appl. Cryst. 32, 837-838.
 SHELXL97. Program for crystal structure refinement.
 Sheldrick, G.M. (2008). Acta Cryst. A64, 112-122.
 PLATON for Windows, Version 1.12.
 Spek, A. L. (2003). J. Appl. Cryst. 36, 7-13. 
;
_computing_structure_refinement
; SHELXL97. Program for crystal structure refinement.
  Sheldrick, G.M. (2008). Acta Cryst. A64, 112-122.
;
_computing_structure_solution
; SHELXS97. Program for Crystal Structure solution.
  Sheldrick, G.M. (2008). Acta Cryst. A64, 112-122.  
;
_diffrn_ambient_temperature 183(2)
_diffrn_detector_area_resol_mean 10.4498
_diffrn_measured_fraction_theta_full 0.999
_diffrn_measured_fraction_theta_max 0.999
_diffrn_measurement_device_type
; Goniometer Xcalibur, detector: Ruby
Oxford Diffraction (2007). Oxford Diffraction Ltd.,
Xcalibur CCD system
;
_diffrn_measurement_method 'omega scans'
_diffrn_radiation_monochromator graphite
_diffrn_radiation_source 'Enhance (Mo) X-ray Source'
_diffrn_radiation_type MoK\a
_diffrn_radiation_wavelength 0.71073
_diffrn_reflns_av_R_equivalents 0.0372
_diffrn_reflns_av_sigmaI/netI 0.0661
_diffrn_reflns_limit_h_max 9
_diffrn_reflns_limit_h_min -9
_diffrn_reflns_limit_k_max 17
_diffrn_reflns_limit_k_min -17
_diffrn_reflns_limit_l_max 31
_diffrn_reflns_limit_l_min -28
_diffrn_reflns_number 16728
_diffrn_reflns_theta_full 28.28
_diffrn_reflns_theta_max 28.28
_diffrn_reflns_theta_min 2.88
_diffrn_standards_number 0
_exptl_absorpt_coefficient_mu 5.316
_exptl_absorpt_correction_T_max 0.765
_exptl_absorpt_correction_T_min 0.644
_exptl_absorpt_correction_type analytical
_exptl_absorpt_process_details
;
CrysAlisPro, Oxford Diffraction Ltd.,
Version 1.171.33.41 (release 06-05-2009 CrysAlis171 .NET)
(compiled May  6 2009,17:20:42)
Analytical numeric absorption correction using a multifaceted crystal
model based on expressions derived by R.C. Clark & J.S. Reid.
(Clark, R. C. & Reid, J. S. (1995). Acta Cryst. A51, 887-897)
;
_exptl_crystal_colour green
_exptl_crystal_density_diffrn 1.678
_exptl_crystal_density_method 'not measured'
_exptl_crystal_description 'small block'
_exptl_crystal_F_000 1172
_exptl_crystal_size_max 0.12
_exptl_crystal_size_mid 0.10
_exptl_crystal_size_min 0.06
_refine_diff_density_max 2.044
_refine_diff_density_min -1.158
_refine_diff_density_rms 0.110
_refine_ls_abs_structure_details 'Flack H D (1983), Acta Cryst. A39, 876-881. 2507 Friedel pairs'
_refine_ls_abs_structure_Flack -0.007(7)
_refine_ls_extinction_method none
_refine_ls_goodness_of_fit_ref 0.895
_refine_ls_hydrogen_treatment mixed
_refine_ls_matrix_type full
_refine_ls_number_parameters 257
_refine_ls_number_reflns 5804
_refine_ls_number_restraints 61
_refine_ls_restrained_S_all 0.895
_refine_ls_R_factor_all 0.0473
_refine_ls_R_factor_gt 0.0329
_refine_ls_shift/su_max 0.002
_refine_ls_shift/su_mean 0.000
_refine_ls_structure_factor_coef Fsqd
_refine_ls_weighting_details 'w=1/[\s^2^(Fo^2^)+(0.0194P)^2^] where P=(Fo^2^+2Fc^2^)/3'
_refine_ls_weighting_scheme calc
_refine_ls_wR_factor_gt 0.0488
_refine_ls_wR_factor_ref 0.0505
_reflns_number_gt 4644
_reflns_number_total 5804
_reflns_threshold_expression >2sigma(I)
_cod_data_source_file c5dt00278h2.cif
_cod_data_source_block 6b(syn)
_cod_depositor_comments 'Adding full bibliography for 7034242--7034245.cif.'
_cod_database_code 7034245

loop_
_symmetry_equiv_pos_as_xyz
'x, y, z'
'-x+1/2, -y, z+1/2'
'x+1/2, -y+1/2, -z'
'-x, y+1/2, -z+1/2'

loop_
_atom_site_label
_atom_site_type_symbol
_atom_site_fract_x
_atom_site_fract_y
_atom_site_fract_z
_atom_site_U_iso_or_equiv
_atom_site_adp_type
_atom_site_occupancy
_atom_site_symmetry_multiplicity
_atom_site_calc_flag
_atom_site_refinement_flags
_atom_site_disorder_assembly
_atom_site_disorder_group
C1 C 0.4537(6) 0.9474(4) 0.0424(2) 0.0401(14) Uani 1 1 d . . .
H1A H 0.3758 0.9952 0.0616 0.048 Uiso 1 1 calc R . .
H1B H 0.4273 0.9507 0.0027 0.048 Uiso 1 1 calc R . .
C2 C 0.4201(6) 0.8414(4) 0.0640(2) 0.0424(15) Uani 1 1 d . . .
H2A H 0.2930 0.8253 0.0603 0.051 Uiso 1 1 calc R . .
H2B H 0.4879 0.7933 0.0416 0.051 Uiso 1 1 calc R . .
C3 C 0.4114(6) 0.7374(4) 0.1478(3) 0.0469(16) Uani 1 1 d . . .
H3A H 0.4687 0.6807 0.1290 0.056 Uiso 1 1 calc R . .
H3B H 0.2821 0.7313 0.1426 0.056 Uiso 1 1 calc R . .
C4 C 0.4553(6) 0.7336(5) 0.2102(2) 0.0467(16) Uani 1 1 d . . .
H4A H 0.4206 0.6684 0.2255 0.056 Uiso 1 1 calc R . .
H4B H 0.3889 0.7860 0.2298 0.056 Uiso 1 1 calc R . .
C5 C 0.8060(6) 0.9461(4) -0.0108(2) 0.0392(14) Uani 1 1 d . . .
H5 H 0.7836 0.8735 -0.0160 0.047 Uiso 1 1 calc R . .
C6 C 1.0058(7) 0.9564(6) -0.0056(3) 0.068(2) Uani 1 1 d . . .
H6A H 1.0632 0.9227 -0.0365 0.102 Uiso 1 1 calc R . .
H6B H 1.0449 0.9263 0.0289 0.102 Uiso 1 1 calc R . .
H6C H 1.0379 1.0269 -0.0059 0.102 Uiso 1 1 calc R . .
C7 C 0.7390(10) 0.9964(4) -0.06402(19) 0.0570(14) Uani 1 1 d . . .
H7A H 0.7840 1.0645 -0.0658 0.085 Uiso 1 1 calc R . .
H7B H 0.6095 0.9976 -0.0640 0.085 Uiso 1 1 calc R . .
H7C H 0.7811 0.9591 -0.0959 0.085 Uiso 1 1 calc R . .
C8 C 0.6886(7) 1.1182(4) 0.0659(2) 0.0505(16) Uani 1 1 d . . .
H8 H 0.6167 1.1259 0.1001 0.061 Uiso 1 1 calc R . .
C9 C 0.5907(9) 1.1803(5) 0.0249(3) 0.075(2) Uani 1 1 d . . .
H9A H 0.5675 1.2460 0.0405 0.113 Uiso 1 1 calc R . .
H9B H 0.4785 1.1481 0.0157 0.113 Uiso 1 1 calc R . .
H9C H 0.6623 1.1874 -0.0084 0.113 Uiso 1 1 calc R . .
C10 C 0.8736(10) 1.1584(4) 0.0830(3) 0.083(3) Uani 1 1 d . . .
H10A H 0.9559 1.1516 0.0522 0.125 Uiso 1 1 calc R . .
H10B H 0.9177 1.1204 0.1144 0.125 Uiso 1 1 calc R . .
H10C H 0.8634 1.2286 0.0931 0.125 Uiso 1 1 calc R . .
C11 C 0.8014(5) 0.6260(4) 0.2226(2) 0.0430(13) Uani 1 1 d . . .
H11 H 0.7817 0.6000 0.2606 0.052 Uiso 1 1 calc R . .
C12 C 0.7174(8) 0.5504(4) 0.1817(3) 0.0592(17) Uani 1 1 d . . .
H12A H 0.7439 0.5707 0.1440 0.089 Uiso 1 1 calc R . .
H12B H 0.5891 0.5487 0.1871 0.089 Uiso 1 1 calc R . .
H12C H 0.7667 0.4842 0.1884 0.089 Uiso 1 1 calc R . .
C13 C 1.0035(6) 0.6312(5) 0.2131(3) 0.0621(18) Uani 1 1 d . . .
H13A H 1.0549 0.5650 0.2179 0.093 Uiso 1 1 calc R . .
H13B H 1.0565 0.6771 0.2396 0.093 Uiso 1 1 calc R . .
H13C H 1.0271 0.6547 0.1758 0.093 Uiso 1 1 calc R . .
C14 C 0.7197(9) 0.8089(4) 0.2901(2) 0.0617(16) Uani 1 1 d U . .
H14 H 0.6571 0.8743 0.2887 0.074 Uiso 1 1 calc R . .
C15 C 0.6272(10) 0.7474(6) 0.3351(3) 0.094(3) Uani 1 1 d U . .
H15A H 0.6881 0.6837 0.3394 0.142 Uiso 1 1 calc R . .
H15B H 0.5039 0.7356 0.3246 0.142 Uiso 1 1 calc R . .
H15C H 0.6308 0.7839 0.3699 0.142 Uiso 1 1 calc R . .
C16 C 0.9145(9) 0.8320(5) 0.3051(3) 0.081(2) Uani 1 1 d U . .
H16A H 0.9183 0.8682 0.3400 0.121 Uiso 1 1 calc R . .
H16B H 0.9679 0.8727 0.2762 0.121 Uiso 1 1 calc R . .
H16C H 0.9805 0.7698 0.3087 0.121 Uiso 1 1 calc R . .
N1A N 0.8382(19) 0.7726(9) 0.0941(5) 0.0356(19) Uani 0.698(8) 1 d PU A 1
O1A O 0.8941(14) 0.7047(7) 0.0643(5) 0.053(2) Uani 0.698(8) 1 d PU A 1
Cl2A Cl 0.6327(4) 1.0060(2) 0.19796(13) 0.0384(8) Uani 0.698(8) 1 d PU A 1
N1B N 0.660(3) 0.9710(16) 0.1806(10) 0.045(4) Uani 0.302(8) 1 d PU A 2
O1B O 0.595(3) 1.0420(15) 0.2094(10) 0.054(4) Uani 0.302(8) 1 d PU A 2
Cl2B Cl 0.8568(12) 0.7399(6) 0.0775(4) 0.0412(18) Uani 0.302(8) 1 d PU A 2
N2 N 0.4736(5) 0.8318(4) 0.1230(2) 0.0377(13) Uani 1 1 d . A .
H H 0.412(6) 0.875(4) 0.136(2) 0.031(14) Uiso 1 1 d . . .
P1 P 0.69160(15) 0.98009(10) 0.05492(6) 0.0299(3) Uani 1 1 d . A .
P2 P 0.69962(16) 0.75335(10) 0.21911(6) 0.0353(3) Uani 1 1 d . A .
Cl1 Cl 1.06362(16) 0.92974(11) 0.16052(6) 0.0432(4) Uani 1 1 d . A .
W1 W 0.76172(2) 0.871944(14) 0.138714(8) 0.02690(5) Uani 1 1 d U . .

loop_
_atom_site_aniso_label
_atom_site_aniso_U_11
_atom_site_aniso_U_22
_atom_site_aniso_U_33
_atom_site_aniso_U_23
_atom_site_aniso_U_13
_atom_site_aniso_U_12
C1 0.037(3) 0.052(4) 0.031(4) 0.010(3) -0.003(3) 0.004(3)
C2 0.027(2) 0.064(4) 0.037(4) 0.002(3) -0.006(2) -0.003(2)
C3 0.028(2) 0.051(3) 0.061(5) 0.008(3) -0.002(3) -0.007(2)
C4 0.028(3) 0.064(4) 0.048(4) 0.021(3) 0.005(3) -0.002(3)
C5 0.041(3) 0.046(3) 0.030(3) 0.000(3) 0.002(2) 0.014(2)
C6 0.050(4) 0.123(6) 0.031(4) 0.000(4) 0.007(3) 0.016(4)
C7 0.067(3) 0.074(4) 0.030(3) 0.003(3) 0.004(4) 0.009(4)
C8 0.070(4) 0.038(3) 0.044(4) 0.006(3) -0.004(3) 0.011(3)
C9 0.106(6) 0.045(4) 0.075(6) 0.009(4) -0.006(5) 0.016(4)
C10 0.130(6) 0.031(4) 0.089(6) 0.011(4) -0.038(5) -0.012(4)
C11 0.035(3) 0.047(3) 0.047(4) 0.015(3) -0.001(2) -0.004(3)
C12 0.056(4) 0.041(3) 0.080(5) -0.003(3) 0.001(4) 0.010(3)
C13 0.039(3) 0.055(4) 0.092(5) 0.009(4) -0.002(3) 0.004(3)
C14 0.091(4) 0.067(3) 0.027(3) 0.000(3) 0.010(3) -0.017(4)
C15 0.140(6) 0.104(6) 0.039(4) -0.003(4) 0.014(4) -0.065(5)
C16 0.112(4) 0.096(5) 0.035(4) 0.005(4) -0.011(4) -0.047(4)
N1A 0.044(5) 0.043(7) 0.020(6) -0.004(3) -0.002(4) 0.006(4)
O1A 0.063(5) 0.056(6) 0.039(5) -0.009(3) 0.004(4) 0.023(4)
Cl2A 0.0479(18) 0.033(2) 0.034(2) -0.0072(13) 0.0016(13) 0.0031(15)
N1B 0.074(9) 0.031(9) 0.031(10) -0.004(6) -0.004(8) 0.012(7)
O1B 0.075(10) 0.042(10) 0.045(9) -0.010(6) -0.003(7) 0.020(7)
Cl2B 0.045(4) 0.036(7) 0.042(8) 0.000(3) 0.009(4) 0.017(4)
N2 0.026(2) 0.044(3) 0.043(4) 0.003(2) -0.004(2) 0.005(2)
P1 0.0301(7) 0.0334(7) 0.0264(8) -0.0008(6) -0.0026(5) 0.0028(5)
P2 0.0334(8) 0.0379(7) 0.0346(9) 0.0050(6) 0.0018(6) -0.0034(6)
Cl1 0.0311(6) 0.0550(9) 0.0435(10) 0.0014(7) -0.0031(6) -0.0071(6)
W1 0.02536(8) 0.03193(9) 0.02340(9) -0.00043(10) -0.00079(11) -0.00241(11)

loop_
_atom_type_symbol
_atom_type_description
_atom_type_scat_dispersion_real
_atom_type_scat_dispersion_imag
_atom_type_scat_source
C C 0.0033 0.0016 'International Tables Vol C Tables 4.2.6.8 and 6.1.1.4'
H H 0.0000 0.0000 'International Tables Vol C Tables 4.2.6.8 and 6.1.1.4'
N N 0.0061 0.0033 'International Tables Vol C Tables 4.2.6.8 and 6.1.1.4'
O O 0.0106 0.0060 'International Tables Vol C Tables 4.2.6.8 and 6.1.1.4'
P P 0.1023 0.0942 'International Tables Vol C Tables 4.2.6.8 and 6.1.1.4'
Cl Cl 0.1484 0.1585 'International Tables Vol C Tables 4.2.6.8 and 6.1.1.4'
W W -0.8490 6.8722 'International Tables Vol C Tables 4.2.6.8 and 6.1.1.4'

loop_
_geom_angle_atom_site_label_1
_geom_angle_atom_site_label_2
_geom_angle_atom_site_label_3
_geom_angle
C2 C1 P1 108.6(3)
C2 C1 H1A 110.0
P1 C1 H1A 110.0
C2 C1 H1B 110.0
P1 C1 H1B 110.0
H1A C1 H1B 108.3
N2 C2 C1 111.3(4)
N2 C2 H2A 109.4
C1 C2 H2A 109.4
N2 C2 H2B 109.4
C1 C2 H2B 109.4
H2A C2 H2B 108.0
N2 C3 C4 111.0(5)
N2 C3 H3A 109.4
C4 C3 H3A 109.4
N2 C3 H3B 109.4
C4 C3 H3B 109.4
H3A C3 H3B 108.0
C3 C4 P2 108.6(3)
C3 C4 H4A 110.0
P2 C4 H4A 110.0
C3 C4 H4B 110.0
P2 C4 H4B 110.0
H4A C4 H4B 108.4
C6 C5 C7 110.8(5)
C6 C5 P1 111.4(4)
C7 C5 P1 117.2(4)
C6 C5 H5 105.5
C7 C5 H5 105.5
P1 C5 H5 105.5
C5 C6 H6A 109.5
C5 C6 H6B 109.5
H6A C6 H6B 109.5
C5 C6 H6C 109.5
H6A C6 H6C 109.5
H6B C6 H6C 109.5
C5 C7 H7A 109.5
C5 C7 H7B 109.5
H7A C7 H7B 109.5
C5 C7 H7C 109.5
H7A C7 H7C 109.5
H7B C7 H7C 109.5
C9 C8 C10 115.3(6)
C9 C8 P1 117.6(4)
C10 C8 P1 111.8(4)
C9 C8 H8 103.2
C10 C8 H8 103.2
P1 C8 H8 103.2
C8 C9 H9A 109.5
C8 C9 H9B 109.5
H9A C9 H9B 109.5
C8 C9 H9C 109.5
H9A C9 H9C 109.5
H9B C9 H9C 109.5
C8 C10 H10A 109.5
C8 C10 H10B 109.5
H10A C10 H10B 109.5
C8 C10 H10C 109.5
H10A C10 H10C 109.5
H10B C10 H10C 109.5
C13 C11 C12 109.6(5)
C13 C11 P2 110.9(4)
C12 C11 P2 113.6(3)
C13 C11 H11 107.5
C12 C11 H11 107.5
P2 C11 H11 107.5
C11 C12 H12A 109.5
C11 C12 H12B 109.5
H12A C12 H12B 109.5
C11 C12 H12C 109.5
H12A C12 H12C 109.5
H12B C12 H12C 109.5
C11 C13 H13A 109.5
C11 C13 H13B 109.5
H13A C13 H13B 109.5
C11 C13 H13C 109.5
H13A C13 H13C 109.5
H13B C13 H13C 109.5
C15 C14 C16 111.7(6)
C15 C14 P2 113.7(4)
C16 C14 P2 111.9(4)
C15 C14 H14 106.3
C16 C14 H14 106.3
P2 C14 H14 106.3
C14 C15 H15A 109.5
C14 C15 H15B 109.5
H15A C15 H15B 109.5
C14 C15 H15C 109.5
H15A C15 H15C 109.5
H15B C15 H15C 109.5
C14 C16 H16A 109.5
C14 C16 H16B 109.5
H16A C16 H16B 109.5
C14 C16 H16C 109.5
H16A C16 H16C 109.5
H16B C16 H16C 109.5
O1A N1A W1 178.5(15)
O1B N1B W1 178(3)
C3 N2 C2 112.3(4)
C3 N2 W1 116.0(3)
C2 N2 W1 113.6(3)
C3 N2 H 105(4)
C2 N2 H 99(4)
W1 N2 H 109(3)
C5 P1 C1 104.2(2)
C5 P1 C8 111.6(3)
C1 P1 C8 104.1(2)
C5 P1 W1 116.47(16)
C1 P1 W1 101.22(17)
C8 P1 W1 116.86(19)
C4 P2 C11 106.2(2)
C4 P2 C14 104.0(3)
C11 P2 C14 106.6(3)
C4 P2 W1 100.31(18)
C11 P2 W1 121.75(17)
C14 P2 W1 115.87(18)
N1A W1 N1B 173.7(9)
N1A W1 N2 91.6(5)
N1B W1 N2 82.3(8)
N1A W1 Cl2B 1.5(6)
N1B W1 Cl2B 172.2(8)
N2 W1 Cl2B 90.3(3)
N1A W1 Cl1 93.8(5)
N1B W1 Cl1 92.3(8)
N2 W1 Cl1 174.50(13)
Cl2B W1 Cl1 95.1(2)
N1A W1 Cl2A 175.6(5)
N1B W1 Cl2A 2.1(8)
N2 W1 Cl2A 84.02(14)
Cl2B W1 Cl2A 174.2(2)
Cl1 W1 Cl2A 90.52(8)
N1A W1 P1 90.4(5)
N1B W1 P1 86.8(8)
N2 W1 P1 78.62(13)
Cl2B W1 P1 89.4(2)
Cl1 W1 P1 100.57(4)
Cl2A W1 P1 88.21(8)
N1A W1 P2 93.3(5)
N1B W1 P2 87.2(8)
N2 W1 P2 78.82(13)
Cl2B W1 P2 93.8(2)
Cl1 W1 P2 101.58(5)
Cl2A W1 P2 86.43(8)
P1 W1 P2 157.23(4)

loop_
_geom_bond_atom_site_label_1
_geom_bond_atom_site_label_2
_geom_bond_distance
C1 C2 1.512(7)
C1 P1 1.840(5)
C1 H1A 0.9700
C1 H1B 0.9700
C2 N2 1.467(7)
C2 H2A 0.9700
C2 H2B 0.9700
C3 N2 1.455(6)
C3 C4 1.525(7)
C3 H3A 0.9700
C3 H3B 0.9700
C4 P2 1.842(5)
C4 H4A 0.9700
C4 H4B 0.9700
C5 C6 1.493(7)
C5 C7 1.517(6)
C5 P1 1.840(5)
C5 H5 0.9800
C6 H6A 0.9600
C6 H6B 0.9600
C6 H6C 0.9600
C7 H7A 0.9600
C7 H7B 0.9600
C7 H7C 0.9600
C8 C9 1.468(7)
C8 C10 1.527(8)
C8 P1 1.842(6)
C8 H8 0.9800
C9 H9A 0.9600
C9 H9B 0.9600
C9 H9C 0.9600
C10 H10A 0.9600
C10 H10B 0.9600
C10 H10C 0.9600
C11 C13 1.517(6)
C11 C12 1.530(7)
C11 P2 1.844(5)
C11 H11 0.9800
C12 H12A 0.9600
C12 H12B 0.9600
C12 H12C 0.9600
C13 H13A 0.9600
C13 H13B 0.9600
C13 H13C 0.9600
C14 C15 1.512(8)
C14 C16 1.519(8)
C14 P2 1.852(6)
C14 H14 0.9800
C15 H15A 0.9600
C15 H15B 0.9600
C15 H15C 0.9600
C16 H16A 0.9600
C16 H16B 0.9600
C16 H16C 0.9600
N1A O1A 1.216(13)
N1A W1 1.783(9)
Cl2A W1 2.460(2)
N1B O1B 1.26(3)
N1B W1 1.811(19)
Cl2B W1 2.381(6)
N2 W1 2.232(4)
N2 H 0.79(4)
P1 W1 2.5123(13)
P2 W1 2.5197(14)
Cl1 W1 2.4211(12)
